data_2311427
loop_
_publ_author_name
'Sivakumar, P.'
'Israel, S.'
'Chakkaravarthi, G.'

_publ_section_title
;
 Crystal structures of 2-methyl-pyridinium hydrogen
 2,3-bis-(4-methyl-benzo-yloxy)succinate and bis-[4-methyl-pyridinium
 hydrogen 2,3-bis-(4-methyl-benzo-yloxy)succinate] penta-hydrate.
;
_journal_coeditor_code ZS2388
_journal_issue 'Pt 10'
_journal_name_full 'Acta crystallographica. Section E, Crystallographic communications'
_journal_page_first 1483
_journal_page_last 1487
_journal_paper_doi 10.1107/S2056989017012981
_journal_volume 73
_journal_year 2017
_chemical_formula_iupac 'C20 H17 O8 +, C6 H8 N-, 2.5H2 O'
_chemical_formula_moiety 'C20 H17 O8, C6 H8 N, 2.5(H2 O)'
_chemical_formula_sum 'C26 H30 N O10.5'
_chemical_formula_weight 524.51
_chemical_name_common
;
Bis-[4-methylpyridinium hydrogen 2,3-bis(4-methylbenzoyloxy)succinate]
pentahydrate
;
_chemical_name_systematic
;
Bis-[4-methylpyridinium hydrogen 2,3-bis(4-methylbenzoyloxy)succinate]
pentahydrate
;
_space_group_crystal_system triclinic
_space_group_IT_number 1
_space_group_name_Hall 'P 1'
_space_group_name_H-M_alt 'P 1'
_atom_sites_solution_hydrogens mixed
_audit_creation_method SHELXL-2016/6
_cell_angle_alpha 75.646(2)
_cell_angle_beta 88.438(2)
_cell_angle_gamma 86.344(2)
_cell_formula_units_Z 2
_cell_length_a 7.5106(2)
_cell_length_b 10.0155(3)
_cell_length_c 18.5203(5)
_cell_measurement_reflns_used 9138
_cell_measurement_temperature 296(2)
_cell_measurement_theta_max 23.5
_cell_measurement_theta_min 2.3
_cell_volume 1346.81(7)
_computing_cell_refinement
;
SAINT (Bruker, 2004)
;
_computing_data_collection
;
APEX2 (Bruker, 2004)
;
_computing_data_reduction
;
SAINT (Bruker, 2004)
;
_computing_molecular_graphics
;
PLATON (Spek, 2009)
;
_computing_publication_material
;
SHELXL2016  (Sheldrick, 2015) and PLATON (Spek, 2009)
;
_computing_structure_refinement
;
SHELXL2016 (Sheldrick, 2015)
;
_computing_structure_solution
;
SHELXS2016 (Sheldrick, 2008)
;
_diffrn_ambient_temperature 296(2)
_diffrn_measured_fraction_theta_full 1.000
_diffrn_measured_fraction_theta_max 1.000
_diffrn_measurement_device_type 'Bruker APEXII CCD Diffractometer'
_diffrn_measurement_method '\w and \f scan'
_diffrn_radiation_type MoK\a
_diffrn_radiation_wavelength 0.71073
_diffrn_reflns_av_R_equivalents 0.0311
_diffrn_reflns_limit_h_max 8
_diffrn_reflns_limit_h_min -8
_diffrn_reflns_limit_k_max 11
_diffrn_reflns_limit_k_min -11
_diffrn_reflns_limit_l_max 22
_diffrn_reflns_limit_l_min -22
_diffrn_reflns_number 26169
_diffrn_reflns_theta_full 24.999
_diffrn_reflns_theta_max 24.999
_diffrn_reflns_theta_min 2.129
_exptl_absorpt_coefficient_mu 0.101
_exptl_absorpt_correction_T_max 0.7456
_exptl_absorpt_correction_T_min 0.6831
_exptl_absorpt_correction_type multi-scan
_exptl_absorpt_process_details
;
(SADABS; Bruker, 2004)
;
_exptl_crystal_colour colourless
_exptl_crystal_density_diffrn 1.293
_exptl_crystal_description block
_exptl_crystal_F_000 554
_exptl_crystal_size_max 0.400
_exptl_crystal_size_mid 0.300
_exptl_crystal_size_min 0.300
_refine_diff_density_max 0.370
_refine_diff_density_min -0.230
_refine_ls_abs_structure_details
;
Flack <i>x</i> determined using 2690 quotients
[(<i>I</i>^+^)-(<i>I</i>^-^)]/[(<i>I</i>^+^)+(<i>I</i>^-^)]
(Parsons <i>et al.</i>,  2013)
;
_refine_ls_abs_structure_Flack 0.6(3)
_refine_ls_extinction_coef 0.032(3)
_refine_ls_extinction_expression Fc^*^=kFc[1+0.001xFc^2^\l^3^/sin(2\q)]^-1/4^
_refine_ls_extinction_method
;
SHELXL-2016 (Sheldrick 2015)
;
_refine_ls_goodness_of_fit_ref 1.023
_refine_ls_hydrogen_treatment mixed
_refine_ls_matrix_type full
_refine_ls_number_parameters 715
_refine_ls_number_reflns 9433
_refine_ls_number_restraints 21
_refine_ls_restrained_S_all 1.026
_refine_ls_R_factor_all 0.0737
_refine_ls_R_factor_gt 0.0436
_refine_ls_shift/su_max 0.000
_refine_ls_shift/su_mean 0.000
_refine_ls_structure_factor_coef Fsqd
_refine_ls_weighting_details 'w=1/[\s^2^(Fo^2^)+(0.0673P)^2^] where P=(Fo^2^+2Fc^2^)/3'
_refine_ls_weighting_scheme calc
_refine_ls_wR_factor_gt 0.1060
_refine_ls_wR_factor_ref 0.1211
_reflns_number_gt 6749
_reflns_number_total 9433
_reflns_threshold_expression 'I > 2\s(I)'
_cod_data_source_file zs2388sup1.cif
_cod_data_source_block II
_cod_depositor_comments
;

2022-12-20
Z value and formula fixed to values more according to usual
chemical conventions.                 miguel
;
_cod_original_formula_sum 'C52 H60 N2 O21'
_cod_original_formula_weight 1049.02
_cod_original_formula_moiety '2(C20 H17 O8), 2(C6 H8 N), 5(H2 O)'
_cod_original_formula_iupac '2C20 H17 O8 +, 2C6 H8 N-, 5H2 O'
_cod_original_formula_units_Z 1
_cod_database_code 2311427
_shelx_space_group_comment
;
The symmetry employed for this shelxl refinement is uniquely defined
by the following loop, which should always be used as a source of
symmetry information in preference to the above space-group names.
They are only intended as comments.
;
_shelx_estimated_absorpt_t_min 0.961
_shelx_estimated_absorpt_t_max 0.970

loop_
_space_group_symop_operation_xyz
'x, y, z'

loop_
_atom_site_type_symbol
_atom_site_label
_atom_site_fract_x
_atom_site_fract_y
_atom_site_fract_z
_atom_site_U_iso_or_equiv
_atom_site_adp_type
_atom_site_calc_flag
_atom_site_occupancy
C C1 0.4416(8) 0.4071(7) 0.1428(3) 0.0793(17) Uani d 1
H H1A 0.515167 0.328752 0.168613 0.119 Uiso calc 1
H H1B 0.356832 0.377624 0.112988 0.119 Uiso calc 1
H H1C 0.515142 0.473133 0.111264 0.119 Uiso calc 1
C C2 0.3443(7) 0.4722(5) 0.1985(3) 0.0532(12) Uani d 1
C C3 0.3625(7) 0.4182(5) 0.2745(3) 0.0554(12) Uani d 1
H H3 0.440179 0.341349 0.291386 0.067 Uiso calc 1
C C4 0.2694(6) 0.4746(5) 0.3259(2) 0.0480(11) Uani d 1
H H4 0.283325 0.435386 0.376672 0.058 Uiso calc 1
C C5 0.1548(6) 0.5900(5) 0.3016(2) 0.0402(10) Uani d 1
C C6 0.1376(6) 0.6468(5) 0.2255(2) 0.0501(12) Uani d 1
H H6 0.063406 0.725793 0.208445 0.060 Uiso calc 1
C C7 0.2297(7) 0.5868(6) 0.1754(2) 0.0565(13) Uani d 1
H H7 0.214208 0.624703 0.124642 0.068 Uiso calc 1
C C8 0.0476(6) 0.6537(5) 0.3533(2) 0.0412(10) Uani d 1
C C9 -0.0219(5) 0.6496(4) 0.4789(2) 0.0380(10) Uani d 1
H H9 -0.028026 0.750688 0.462954 0.046 Uiso calc 1
C C10 -0.2101(6) 0.5998(5) 0.4849(2) 0.0429(10) Uani d 1
C C11 0.0718(5) 0.6040(4) 0.5525(2) 0.0364(9) Uani d 1
H H11 0.002250 0.640766 0.589553 0.044 Uiso calc 1
C C12 0.2588(6) 0.6587(5) 0.5467(2) 0.0414(10) Uani d 1
C C13 0.0855(6) 0.3976(5) 0.6475(2) 0.0468(11) Uani d 1
C C14 0.0943(6) 0.2458(5) 0.6654(2) 0.0475(11) Uani d 1
C C15 0.0686(7) 0.1740(5) 0.6117(3) 0.0595(13) Uani d 1
H H15 0.045114 0.222215 0.562792 0.071 Uiso calc 1
C C16 0.0777(8) 0.0317(6) 0.6302(3) 0.0692(15) Uani d 1
H H16 0.059400 -0.014355 0.593458 0.083 Uiso calc 1
C C17 0.1130(8) -0.0438(5) 0.7013(3) 0.0620(13) Uani d 1
C C18 0.1433(8) 0.0282(6) 0.7543(3) 0.0716(16) Uani d 1
H H18 0.170779 -0.020632 0.802689 0.086 Uiso calc 1
C C19 0.1337(8) 0.1714(5) 0.7370(3) 0.0645(14) Uani d 1
H H19 0.153843 0.217304 0.773700 0.077 Uiso calc 1
C C20 0.1240(10) -0.1987(6) 0.7208(4) 0.0864(19) Uani d 1
H H20A 0.149643 -0.233111 0.772822 0.130 Uiso calc 1
H H20B 0.012272 -0.230895 0.710246 0.130 Uiso calc 1
H H20C 0.217198 -0.231055 0.691735 0.130 Uiso calc 1
C C21 0.6306(11) -0.3317(6) 0.7232(4) 0.098(2) Uani d 1
H H21A 0.668596 -0.372504 0.773301 0.147 Uiso calc 1
H H21B 0.516077 -0.363451 0.715858 0.147 Uiso calc 1
H H21C 0.715704 -0.357957 0.688824 0.147 Uiso calc 1
C C22 0.6171(8) -0.1767(5) 0.7099(3) 0.0630(14) Uani d 1
C C23 0.5652(8) -0.0962(6) 0.6422(3) 0.0689(15) Uani d 1
H H23 0.537456 -0.136144 0.604000 0.083 Uiso calc 1
C C24 0.5544(8) 0.0457(7) 0.6313(3) 0.0759(16) Uani d 1
H H24 0.520043 0.101361 0.585143 0.091 Uiso calc 1
C C25 0.6426(9) 0.0252(7) 0.7530(4) 0.0848(18) Uani d 1
H H25 0.668938 0.066964 0.790724 0.102 Uiso calc 1
C C26 0.6538(8) -0.1122(6) 0.7648(3) 0.0705(15) Uani d 1
H H26 0.687538 -0.165771 0.811487 0.085 Uiso calc 1
C C27 0.6262(8) -0.4418(6) 0.9500(3) 0.0718(15) Uani d 1
H H27A 0.725863 -0.399720 0.964770 0.108 Uiso calc 1
H H27B 0.613947 -0.531117 0.983246 0.108 Uiso calc 1
H H27C 0.645700 -0.451745 0.900093 0.108 Uiso calc 1
C C28 0.4590(7) -0.3526(5) 0.9529(3) 0.0509(11) Uani d 1
C C29 0.2947(7) -0.3880(5) 0.9345(3) 0.0604(13) Uani d 1
H H29 0.286017 -0.470171 0.920370 0.072 Uiso calc 1
C C30 0.1436(7) -0.3039(5) 0.9365(3) 0.0556(12) Uani d 1
H H30 0.034756 -0.328088 0.922353 0.067 Uiso calc 1
C C31 0.1530(6) -0.1832(4) 0.9597(2) 0.0405(10) Uani d 1
C C32 0.3143(6) -0.1487(5) 0.9793(3) 0.0485(11) Uani d 1
H H32 0.321834 -0.068776 0.995697 0.058 Uiso calc 1
C C33 0.4662(6) -0.2312(5) 0.9749(3) 0.0537(12) Uani d 1
H H33 0.575636 -0.204505 0.986997 0.064 Uiso calc 1
C C34 -0.0084(6) -0.0889(4) 0.9560(2) 0.0412(10) Uani d 1
C C35 -0.1137(5) 0.1186(4) 0.9861(2) 0.0373(9) Uani d 1
H H35 -0.125725 0.153199 0.931976 0.045 Uiso calc 1
C C36 -0.2969(6) 0.0908(5) 1.0201(2) 0.0422(10) Uani d 1
C C37 -0.0266(5) 0.2267(4) 1.0163(2) 0.0375(9) Uani d 1
H H37 -0.086094 0.317571 0.995542 0.045 Uiso calc 1
C C38 0.1718(6) 0.2300(4) 0.9941(3) 0.0408(10) Uani d 1
C C39 -0.0725(6) 0.2939(5) 1.1298(2) 0.0449(11) Uani d 1
C C40 -0.1118(5) 0.2436(4) 1.2100(2) 0.0406(10) Uani d 1
C C41 -0.1176(7) 0.3368(5) 1.2554(3) 0.0563(13) Uani d 1
H H41 -0.094498 0.428711 1.234799 0.068 Uiso calc 1
C C42 -0.1569(7) 0.2937(6) 1.3295(3) 0.0594(13) Uani d 1
H H42 -0.159716 0.357109 1.358724 0.071 Uiso calc 1
C C43 -0.1928(7) 0.1577(6) 1.3625(3) 0.0580(13) Uani d 1
C C44 -0.1860(7) 0.0669(5) 1.3175(3) 0.0578(13) Uani d 1
H H44 -0.208865 -0.024948 1.338371 0.069 Uiso calc 1
C C45 -0.1464(6) 0.1078(5) 1.2426(3) 0.0496(11) Uani d 1
H H45 -0.142827 0.043780 1.213706 0.059 Uiso calc 1
C C46 -0.2300(10) 0.1089(7) 1.4447(3) 0.0859(19) Uani d 1
H H46A -0.229866 0.185543 1.467232 0.129 Uiso calc 1
H H46B -0.344544 0.069799 1.452475 0.129 Uiso calc 1
H H46C -0.139480 0.040154 1.467038 0.129 Uiso calc 1
C C47 -0.7287(12) 0.0319(10) 1.3715(6) 0.136(3) Uani d 1
H H47A -0.790137 0.114247 1.342928 0.204 Uiso calc 1
H H47B -0.812131 -0.023849 1.403818 0.204 Uiso calc 1
H H47C -0.638576 0.056479 1.400892 0.204 Uiso calc 1
C C48 -0.6451(8) -0.0458(8) 1.3212(4) 0.0847(19) Uani d 1
C C49 -0.5482(9) -0.1688(8) 1.3487(4) 0.087(2) Uani d 1
H H49 -0.540336 -0.203547 1.400063 0.104 Uiso calc 1
C C50 -0.4674(10) -0.2378(9) 1.3051(5) 0.095(2) Uani d 1
H H50 -0.403703 -0.320975 1.325029 0.114 Uiso calc 1
C C51 -0.5745(12) -0.0702(12) 1.1991(5) 0.115(3) Uani d 1
H H51 -0.581512 -0.038941 1.147539 0.139 Uiso calc 1
C C52 -0.6604(9) -0.0004(9) 1.2439(5) 0.105(3) Uani d 1
H H52 -0.730884 0.078955 1.223287 0.126 Uiso calc 1
N N1 0.5918(7) 0.1026(5) 0.6848(3) 0.0730(13) Uani d 1
N N2 -0.4772(8) -0.1875(8) 1.2309(4) 0.1036(19) Uani d 1
O O1 -0.0614(5) 0.7494(4) 0.33454(18) 0.0651(10) Uani d 1
O O2 0.0829(4) 0.5948(3) 0.42562(14) 0.0419(7) Uani d 1
O O3 -0.2586(4) 0.5169(4) 0.45325(19) 0.0651(10) Uani d 1
O O4 -0.3076(4) 0.6597(4) 0.52791(19) 0.0626(9) Uani d 1
H H4A -0.402028 0.621747 0.537393 0.094 Uiso calc 1
O O5 0.2675(4) 0.7843(4) 0.5287(2) 0.0632(9) Uani d 1
O O6 0.3893(4) 0.5698(4) 0.55959(18) 0.0569(8) Uani d 1
O O7 0.0901(6) 0.4658(4) 0.69297(17) 0.0749(11) Uani d 1
O O8 0.0755(4) 0.4557(3) 0.57457(14) 0.0423(7) Uani d 1
O O9 -0.1347(4) -0.0835(4) 0.91686(18) 0.0609(9) Uani d 1
O O10 0.0060(3) -0.0014(3) 1.00073(15) 0.0415(7) Uani d 1
O O11 -0.3342(4) -0.0201(3) 1.05921(19) 0.0578(8) Uani d 1
O O12 -0.4032(4) 0.1993(4) 1.0006(2) 0.0639(9) Uani d 1
H H12 -0.478807 0.199445 1.033417 0.096 Uiso calc 1
O O13 0.2042(4) 0.2724(4) 0.92676(18) 0.0569(8) Uani d 1
O O14 0.2833(4) 0.1877(3) 1.04482(18) 0.0512(8) Uani d 1
O O15 -0.0519(4) 0.1899(3) 1.09612(14) 0.0409(7) Uani d 1
O O16 -0.0613(5) 0.4136(4) 1.09713(19) 0.0693(10) Uani d 1
H H2 -0.402(7) -0.241(5) 1.204(3) 0.106(17) Uiso d 1
O O17 -0.2550(9) -0.3002(6) 1.1321(3) 0.1186(17) Uani d 1
H H17A -0.199(12) -0.363(6) 1.112(4) 0.142 Uiso d 1
H H17B -0.263(12) -0.225(5) 1.094(3) 0.142 Uiso d 1
O O18 -0.0808(7) 0.4142(7) 0.8384(2) 0.123(2) Uani d 1
H H18B -0.036(10) 0.453(9) 0.796(2) 0.147 Uiso d 1
H H18A 0.000(8) 0.383(9) 0.869(3) 0.147 Uiso d 1
O O19 0.5407(11) 0.3153(8) 0.8300(3) 0.145(2) Uani d 1
H H19A 0.660(5) 0.323(12) 0.832(3) 0.174 Uiso d 1
H H19B 0.518(9) 0.271(10) 0.876(3) 0.174 Uiso d 1
O O20 0.5618(8) 0.3695(4) 0.6789(3) 0.1005(16) Uani d 1
H H20E 0.513(10) 0.448(5) 0.648(3) 0.121 Uiso d 1
H H20D 0.545(10) 0.393(7) 0.7215(19) 0.121 Uiso d 1
O O21 0.4508(6) 0.3247(4) 0.5022(2) 0.0807(12) Uani d 1
H H21E 0.554(5) 0.355(6) 0.492(4) 0.097 Uiso d 1
H H21D 0.383(6) 0.375(6) 0.520(4) 0.097 Uiso d 1
H H1 0.572(7) 0.191(3) 0.683(3) 0.070(17) Uiso d 1

loop_
_atom_site_aniso_label
_atom_site_aniso_U_11
_atom_site_aniso_U_22
_atom_site_aniso_U_33
_atom_site_aniso_U_12
_atom_site_aniso_U_13
_atom_site_aniso_U_23
C1 0.070(4) 0.110(5) 0.068(3) -0.006(4) 0.014(3) -0.043(3)
C2 0.047(3) 0.067(3) 0.050(3) -0.010(3) 0.007(2) -0.022(2)
C3 0.053(3) 0.061(3) 0.054(3) 0.004(3) 0.004(2) -0.019(2)
C4 0.050(3) 0.052(3) 0.040(2) 0.005(2) 0.000(2) -0.009(2)
C5 0.035(2) 0.051(3) 0.036(2) -0.004(2) -0.0002(18) -0.0120(19)
C6 0.046(3) 0.056(3) 0.042(3) -0.003(2) -0.001(2) 0.000(2)
C7 0.056(3) 0.079(4) 0.032(2) -0.013(3) 0.004(2) -0.009(2)
C8 0.035(2) 0.044(3) 0.042(2) -0.002(2) -0.003(2) -0.007(2)
C9 0.029(2) 0.043(2) 0.043(2) 0.0018(19) 0.0050(18) -0.0137(19)
C10 0.035(2) 0.052(3) 0.041(2) -0.001(2) -0.0019(19) -0.010(2)
C11 0.032(2) 0.039(2) 0.039(2) -0.0035(19) 0.0043(17) -0.0111(18)
C12 0.031(2) 0.054(3) 0.040(2) -0.004(2) -0.0010(18) -0.013(2)
C13 0.049(3) 0.051(3) 0.039(3) -0.009(2) 0.005(2) -0.009(2)
C14 0.046(3) 0.051(3) 0.043(2) -0.008(2) 0.006(2) -0.005(2)
C15 0.075(4) 0.048(3) 0.055(3) -0.011(3) -0.011(2) -0.009(2)
C16 0.079(4) 0.064(4) 0.069(4) -0.016(3) -0.013(3) -0.021(3)
C17 0.065(3) 0.047(3) 0.072(4) -0.008(3) 0.009(3) -0.009(3)
C18 0.094(4) 0.059(4) 0.051(3) 0.006(3) 0.014(3) 0.002(3)
C19 0.085(4) 0.063(4) 0.044(3) -0.006(3) 0.010(3) -0.010(2)
C20 0.102(5) 0.055(3) 0.097(5) -0.007(3) 0.011(4) -0.009(3)
C21 0.136(6) 0.052(4) 0.104(5) -0.003(4) -0.013(4) -0.016(3)
C22 0.071(4) 0.049(3) 0.067(3) -0.006(3) 0.001(3) -0.011(3)
C23 0.082(4) 0.064(4) 0.058(3) -0.006(3) -0.006(3) -0.010(3)
C24 0.071(4) 0.079(4) 0.068(4) 0.000(3) 0.002(3) 0.000(3)
C25 0.096(5) 0.077(5) 0.090(5) -0.005(4) -0.016(4) -0.035(4)
C26 0.087(4) 0.065(4) 0.059(3) 0.000(3) -0.016(3) -0.015(3)
C27 0.068(4) 0.061(3) 0.089(4) 0.016(3) 0.009(3) -0.027(3)
C28 0.050(3) 0.043(3) 0.060(3) 0.005(2) 0.007(2) -0.015(2)
C29 0.065(3) 0.045(3) 0.080(3) -0.003(3) 0.005(3) -0.033(3)
C30 0.048(3) 0.053(3) 0.073(3) -0.009(2) 0.000(2) -0.027(3)
C31 0.036(2) 0.045(2) 0.042(2) -0.005(2) 0.0029(18) -0.0124(19)
C32 0.041(3) 0.042(3) 0.067(3) 0.005(2) -0.003(2) -0.024(2)
C33 0.038(3) 0.052(3) 0.077(3) 0.000(2) 0.001(2) -0.030(2)
C34 0.033(2) 0.049(3) 0.044(2) -0.002(2) 0.001(2) -0.016(2)
C35 0.025(2) 0.048(2) 0.038(2) 0.0000(19) -0.0012(16) -0.0098(18)
C36 0.028(2) 0.050(3) 0.049(2) -0.001(2) -0.001(2) -0.015(2)
C37 0.027(2) 0.044(2) 0.038(2) 0.0034(18) 0.0004(17) -0.0060(19)
C38 0.031(2) 0.042(2) 0.051(3) -0.006(2) 0.008(2) -0.014(2)
C39 0.038(3) 0.049(3) 0.052(3) -0.007(2) -0.003(2) -0.019(2)
C40 0.032(2) 0.048(3) 0.044(2) -0.003(2) -0.0004(18) -0.015(2)
C41 0.060(3) 0.056(3) 0.060(3) -0.009(3) 0.001(2) -0.026(2)
C42 0.067(3) 0.064(3) 0.057(3) -0.004(3) 0.005(2) -0.034(3)
C43 0.053(3) 0.074(4) 0.049(3) 0.002(3) 0.003(2) -0.021(3)
C44 0.061(3) 0.053(3) 0.056(3) -0.003(3) 0.002(2) -0.009(2)
C45 0.053(3) 0.048(3) 0.052(3) -0.003(2) 0.001(2) -0.020(2)
C46 0.102(5) 0.100(5) 0.054(3) -0.005(4) 0.015(3) -0.019(3)
C47 0.092(6) 0.129(7) 0.165(9) -0.001(5) 0.005(6) 0.002(7)
C48 0.047(3) 0.106(5) 0.087(5) -0.017(4) 0.010(3) 0.003(4)
C49 0.055(4) 0.095(5) 0.091(5) -0.021(4) -0.016(4) 0.019(4)
C50 0.062(4) 0.108(6) 0.104(6) -0.014(4) -0.020(4) 0.002(5)
C51 0.074(5) 0.156(8) 0.088(5) -0.022(6) 0.009(5) 0.027(6)
C52 0.055(4) 0.122(6) 0.101(6) -0.008(4) 0.003(4) 0.040(5)
N1 0.077(3) 0.047(3) 0.096(4) -0.008(3) 0.013(3) -0.018(3)
N2 0.060(4) 0.130(6) 0.116(6) -0.032(4) 0.005(4) -0.014(5)
O1 0.071(2) 0.066(2) 0.0521(19) 0.023(2) -0.0061(17) -0.0089(16)
O2 0.0363(16) 0.0536(18) 0.0340(15) 0.0039(14) 0.0027(12) -0.0094(13)
O3 0.051(2) 0.081(2) 0.076(2) -0.0193(19) 0.0088(17) -0.042(2)
O4 0.0320(17) 0.089(3) 0.080(2) -0.0067(17) 0.0121(16) -0.045(2)
O5 0.048(2) 0.057(2) 0.087(2) -0.0149(17) -0.0003(18) -0.0182(18)
O6 0.0296(17) 0.072(2) 0.066(2) -0.0004(17) 0.0003(14) -0.0113(17)
O7 0.128(3) 0.058(2) 0.0402(18) -0.007(2) 0.0018(19) -0.0143(16)
O8 0.0449(17) 0.0438(17) 0.0377(16) -0.0053(14) 0.0003(13) -0.0089(13)
O9 0.045(2) 0.081(2) 0.065(2) 0.0000(17) -0.0126(17) -0.0335(18)
O10 0.0332(16) 0.0478(18) 0.0450(16) 0.0081(14) -0.0070(13) -0.0164(13)
O11 0.0451(19) 0.055(2) 0.067(2) -0.0086(16) 0.0124(16) -0.0047(18)
O12 0.0275(17) 0.062(2) 0.095(3) 0.0001(16) 0.0108(16) -0.0071(19)
O13 0.0412(19) 0.072(2) 0.054(2) -0.0065(16) 0.0116(15) -0.0092(16)
O14 0.0242(15) 0.072(2) 0.0581(18) 0.0020(15) -0.0043(14) -0.0187(16)
O15 0.0349(16) 0.0486(17) 0.0404(15) 0.0000(13) 0.0038(12) -0.0141(14)
O16 0.098(3) 0.052(2) 0.060(2) -0.020(2) 0.008(2) -0.0156(18)
O17 0.119(5) 0.115(4) 0.106(4) 0.004(4) -0.017(3) 0.002(3)
O18 0.122(4) 0.168(5) 0.054(2) 0.073(4) 0.009(3) -0.006(3)
O19 0.223(8) 0.147(5) 0.069(3) -0.015(6) -0.010(4) -0.031(3)
O20 0.154(5) 0.066(3) 0.084(3) 0.006(3) -0.025(3) -0.026(2)
O21 0.089(3) 0.067(3) 0.084(3) -0.005(2) 0.012(2) -0.016(2)

loop_
_atom_type_symbol
_atom_type_description
_atom_type_scat_dispersion_real
_atom_type_scat_dispersion_imag
_atom_type_scat_source
C C 0.0033 0.0016 'International Tables Vol C Tables 4.2.6.8 and 6.1.1.4'
H H 0.0000 0.0000 'International Tables Vol C Tables 4.2.6.8 and 6.1.1.4'
N N 0.0061 0.0033 'International Tables Vol C Tables 4.2.6.8 and 6.1.1.4'
O O 0.0106 0.0060 'International Tables Vol C Tables 4.2.6.8 and 6.1.1.4'

loop_
_geom_angle_atom_site_label_1
_geom_angle_atom_site_label_2
_geom_angle_atom_site_label_3
_geom_angle
C2 C1 H1A 109.5
C2 C1 H1B 109.5
H1A C1 H1B 109.5
C2 C1 H1C 109.5
H1A C1 H1C 109.5
H1B C1 H1C 109.5
C7 C2 C3 117.4(4)
C7 C2 C1 120.8(5)
C3 C2 C1 121.8(5)
C4 C3 C2 122.2(5)
C4 C3 H3 118.9
C2 C3 H3 118.9
C3 C4 C5 119.5(4)
C3 C4 H4 120.2
C5 C4 H4 120.2
C4 C5 C6 119.0(4)
C4 C5 C8 122.5(4)
C6 C5 C8 118.5(4)
C7 C6 C5 120.2(5)
C7 C6 H6 119.9
C5 C6 H6 119.9
C6 C7 C2 121.6(4)
C6 C7 H7 119.2
C2 C7 H7 119.2
O1 C8 O2 122.0(4)
O1 C8 C5 124.8(4)
O2 C8 C5 113.2(4)
O2 C9 C11 107.5(3)
O2 C9 C10 110.8(3)
C11 C9 C10 111.2(3)
O2 C9 H9 109.1
C11 C9 H9 109.1
C10 C9 H9 109.1
O3 C10 O4 126.0(4)
O3 C10 C9 123.8(4)
O4 C10 C9 110.2(4)
O8 C11 C9 107.4(3)
O8 C11 C12 112.4(3)
C9 C11 C12 110.9(3)
O8 C11 H11 108.7
C9 C11 H11 108.7
C12 C11 H11 108.7
O5 C12 O6 126.4(4)
O5 C12 C11 116.6(4)
O6 C12 C11 117.0(4)
O7 C13 O8 121.9(4)
O7 C13 C14 124.8(4)
O8 C13 C14 113.2(4)
C19 C14 C15 118.4(4)
C19 C14 C13 119.6(4)
C15 C14 C13 121.9(4)
C16 C15 C14 120.5(5)
C16 C15 H15 119.8
C14 C15 H15 119.8
C17 C16 C15 121.9(5)
C17 C16 H16 119.1
C15 C16 H16 119.1
C16 C17 C18 117.4(5)
C16 C17 C20 121.4(5)
C18 C17 C20 121.1(5)
C17 C18 C19 121.7(5)
C17 C18 H18 119.1
C19 C18 H18 119.1
C14 C19 C18 120.0(5)
C14 C19 H19 120.0
C18 C19 H19 120.0
C17 C20 H20A 109.5
C17 C20 H20B 109.5
H20A C20 H20B 109.5
C17 C20 H20C 109.5
H20A C20 H20C 109.5
H20B C20 H20C 109.5
C22 C21 H21A 109.5
C22 C21 H21B 109.5
H21A C21 H21B 109.5
C22 C21 H21C 109.5
H21A C21 H21C 109.5
H21B C21 H21C 109.5
C23 C22 C26 118.0(5)
C23 C22 C21 120.1(5)
C26 C22 C21 121.9(5)
C22 C23 C24 119.1(5)
C22 C23 H23 120.5
C24 C23 H23 120.5
N1 C24 C23 120.9(5)
N1 C24 H24 119.6
C23 C24 H24 119.6
C26 C25 N1 118.6(5)
C26 C25 H25 120.7
N1 C25 H25 120.7
C25 C26 C22 122.0(5)
C25 C26 H26 119.0
C22 C26 H26 119.0
C28 C27 H27A 109.5
C28 C27 H27B 109.5
H27A C27 H27B 109.5
C28 C27 H27C 109.5
H27A C27 H27C 109.5
H27B C27 H27C 109.5
C29 C28 C33 117.8(4)
C29 C28 C27 122.1(4)
C33 C28 C27 120.1(5)
C30 C29 C28 121.2(4)
C30 C29 H29 119.4
C28 C29 H29 119.4
C29 C30 C31 120.2(4)
C29 C30 H30 119.9
C31 C30 H30 119.9
C32 C31 C30 118.9(4)
C32 C31 C34 121.5(4)
C30 C31 C34 119.3(4)
C31 C32 C33 120.6(4)
C31 C32 H32 119.7
C33 C32 H32 119.7
C32 C33 C28 121.2(4)
C32 C33 H33 119.4
C28 C33 H33 119.4
O9 C34 O10 122.6(4)
O9 C34 C31 125.9(4)
O10 C34 C31 111.4(3)
O10 C35 C36 113.0(4)
O10 C35 C37 106.7(3)
C36 C35 C37 111.2(3)
O10 C35 H35 108.6
C36 C35 H35 108.6
C37 C35 H35 108.6
O11 C36 O12 126.4(4)
O11 C36 C35 123.0(4)
O12 C36 C35 110.5(4)
O15 C37 C35 107.1(3)
O15 C37 C38 111.9(3)
C35 C37 C38 109.8(3)
O15 C37 H37 109.3
C35 C37 H37 109.3
C38 C37 H37 109.3
O13 C38 O14 126.7(4)
O13 C38 C37 115.7(4)
O14 C38 C37 117.5(4)
O16 C39 O15 123.2(4)
O16 C39 C40 125.2(4)
O15 C39 C40 111.6(4)
C45 C40 C41 118.2(4)
C45 C40 C39 122.7(4)
C41 C40 C39 119.1(4)
C42 C41 C40 120.4(5)
C42 C41 H41 119.8
C40 C41 H41 119.8
C41 C42 C43 121.7(4)
C41 C42 H42 119.1
C43 C42 H42 119.1
C44 C43 C42 117.4(4)
C44 C43 C46 120.8(5)
C42 C43 C46 121.8(5)
C45 C44 C43 122.0(5)
C45 C44 H44 119.0
C43 C44 H44 119.0
C44 C45 C40 120.3(4)
C44 C45 H45 119.8
C40 C45 H45 119.8
C43 C46 H46A 109.5
C43 C46 H46B 109.5
H46A C46 H46B 109.5
C43 C46 H46C 109.5
H46A C46 H46C 109.5
H46B C46 H46C 109.5
C48 C47 H47A 109.5
C48 C47 H47B 109.5
H47A C47 H47B 109.5
C48 C47 H47C 109.5
H47A C47 H47C 109.5
H47B C47 H47C 109.5
C49 C48 C52 117.1(8)
C49 C48 C47 120.8(7)
C52 C48 C47 122.1(8)
C50 C49 C48 122.0(7)
C50 C49 H49 119.0
C48 C49 H49 119.0
C49 C50 N2 119.2(8)
C49 C50 H50 120.4
N2 C50 H50 120.4
C52 C51 N2 118.2(8)
C52 C51 H51 120.9
N2 C51 H51 120.9
C51 C52 C48 120.6(8)
C51 C52 H52 119.7
C48 C52 H52 119.7
C24 N1 C25 121.5(5)
C24 N1 H1 124(4)
C25 N1 H1 114(4)
C50 N2 C51 122.6(8)
C50 N2 H2 112(3)
C51 N2 H2 125(3)
C8 O2 C9 115.8(3)
C10 O4 H4A 109.5
C13 O8 C11 116.5(3)
C34 O10 C35 116.2(3)
C36 O12 H12 109.5
C39 O15 C37 116.9(3)
H17A O17 H17B 104(4)
H18B O18 H18A 110(5)
H19A O19 H19B 100(4)
H20E O20 H20D 98(4)
H21E O21 H21D 114(5)

loop_
_geom_bond_atom_site_label_1
_geom_bond_atom_site_label_2
_geom_bond_distance
C1 C2 1.502(7)
C1 H1A 0.9600
C1 H1B 0.9600
C1 H1C 0.9600
C2 C7 1.376(7)
C2 C3 1.384(7)
C3 C4 1.377(6)
C3 H3 0.9300
C4 C5 1.384(6)
C4 H4 0.9300
C5 C6 1.389(6)
C5 C8 1.473(6)
C6 C7 1.375(7)
C6 H6 0.9300
C7 H7 0.9300
C8 O1 1.208(5)
C8 O2 1.349(5)
C9 O2 1.437(5)
C9 C11 1.505(6)
C9 C10 1.520(6)
C9 H9 0.9800
C10 O3 1.207(5)
C10 O4 1.296(5)
C11 O8 1.439(5)
C11 C12 1.531(6)
C11 H11 0.9800
C12 O5 1.224(5)
C12 O6 1.267(5)
C13 O7 1.211(5)
C13 O8 1.334(5)
C13 C14 1.471(6)
C14 C19 1.381(7)
C14 C15 1.388(7)
C15 C16 1.378(7)
C15 H15 0.9300
C16 C17 1.370(7)
C16 H16 0.9300
C17 C18 1.385(8)
C17 C20 1.500(8)
C18 C19 1.387(7)
C18 H18 0.9300
C19 H19 0.9300
C20 H20A 0.9600
C20 H20B 0.9600
C20 H20C 0.9600
C21 C22 1.508(8)
C21 H21A 0.9600
C21 H21B 0.9600
C21 H21C 0.9600
C22 C23 1.363(7)
C22 C26 1.375(7)
C23 C24 1.382(8)
C23 H23 0.9300
C24 N1 1.303(8)
C24 H24 0.9300
C25 C26 1.336(8)
C25 N1 1.359(8)
C25 H25 0.9300
C26 H26 0.9300
C27 C28 1.502(7)
C27 H27A 0.9600
C27 H27B 0.9600
C27 H27C 0.9600
C28 C29 1.380(7)
C28 C33 1.379(6)
C29 C30 1.375(7)
C29 H29 0.9300
C30 C31 1.385(6)
C30 H30 0.9300
C31 C32 1.363(6)
C31 C34 1.481(6)
C32 C33 1.378(6)
C32 H32 0.9300
C33 H33 0.9300
C34 O9 1.201(5)
C34 O10 1.357(5)
C35 O10 1.428(5)
C35 C36 1.511(6)
C35 C37 1.525(6)
C35 H35 0.9800
C36 O11 1.211(5)
C36 O12 1.288(6)
C37 O15 1.442(5)
C37 C38 1.536(6)
C37 H37 0.9800
C38 O13 1.236(5)
C38 O14 1.250(5)
C39 O16 1.209(5)
C39 O15 1.339(5)
C39 C40 1.474(6)
C40 C45 1.382(6)
C40 C41 1.401(6)
C41 C42 1.363(7)
C41 H41 0.9300
C42 C43 1.388(8)
C42 H42 0.9300
C43 C44 1.375(7)
C43 C46 1.505(7)
C44 C45 1.376(7)
C44 H44 0.9300
C45 H45 0.9300
C46 H46A 0.9600
C46 H46B 0.9600
C46 H46C 0.9600
C47 C48 1.461(12)
C47 H47A 0.9600
C47 H47B 0.9600
C47 H47C 0.9600
C48 C49 1.379(10)
C48 C52 1.396(10)
C49 C50 1.303(11)
C49 H49 0.9300
C50 N2 1.344(10)
C50 H50 0.9300
C51 C52 1.339(12)
C51 N2 1.353(11)
C51 H51 0.9300
C52 H52 0.9300
N1 H1 0.88(3)
N2 H2 0.97(3)
O4 H4A 0.8200
O12 H12 0.8200
O17 H17A 0.88(3)
O17 H17B 0.89(3)
O18 H18B 0.85(3)
O18 H18A 0.84(3)
O19 H19A 0.91(3)
O19 H19B 0.88(3)
O20 H20E 0.91(3)
O20 H20D 0.88(3)
O21 H21E 0.85(3)
O21 H21D 0.82(3)

loop_
_geom_hbond_atom_site_label_D
_geom_hbond_atom_site_label_H
_geom_hbond_atom_site_label_A
_geom_hbond_site_symmetry_A
_geom_hbond_distance_DH
_geom_hbond_distance_HA
_geom_hbond_distance_DA
_geom_hbond_angle_DHA
_geom_hbond_publ_flag
C24 H24 O21 . 0.93 2.41 3.262(8) 152 y
C51 H51 O11 . 0.93 2.43 3.072(10) 127 y
O4 H4A O6 1_455 0.82 1.69 2.503(4) 170 y
O12 H12 O14 1_455 0.82 1.80 2.472(4) 138 y
N2 H2 O17 . 0.97(3) 1.89(3) 2.832(10) 164(5) y
O17 H17A O16 1_545 0.88(3) 2.48(3) 3.330(7) 162(7) y
O17 H17B O11 . 0.89(3) 2.03(4) 2.828(7) 148(7) y
O18 H18B O7 . 0.85(3) 2.09(5) 2.894(6) 157(9) y
O18 H18A O13 . 0.84(3) 2.00(4) 2.815(6) 164(9) y
O19 H19A O18 1_655 0.91(3) 2.22(5) 3.090(11) 160(11) y
O19 H19B O12 1_655 0.88(3) 2.32(5) 3.115(7) 151(7) y
O19 H19B O13 . 0.88(3) 2.52(6) 3.048(8) 120(6) y
O20 H20E O6 . 0.91(3) 2.00(3) 2.867(6) 159(6) y
O20 H20D O19 . 0.88(3) 1.97(4) 2.717(7) 142(6) y
O21 H21E O3 1_655 0.85(3) 2.19(4) 2.976(5) 154(6) y
O21 H21D O6 . 0.82(3) 2.25(5) 2.914(5) 139(5) y
N1 H1 O20 . 0.88(3) 1.77(3) 2.644(6) 172(6) y
C41 H41 Cg1 1_556 0.93 2.90 3.468(6) 121 y
C47 H47A Cg4 1_455 0.96 2.94 3.707(10) 137 y

loop_
_geom_torsion_atom_site_label_1
_geom_torsion_atom_site_label_2
_geom_torsion_atom_site_label_3
_geom_torsion_atom_site_label_4
_geom_torsion
C7 C2 C3 C4 0.7(7)
C1 C2 C3 C4 -177.8(5)
C2 C3 C4 C5 -0.8(8)
C3 C4 C5 C6 -0.4(7)
C3 C4 C5 C8 178.4(4)
C4 C5 C6 C7 1.7(7)
C8 C5 C6 C7 -177.3(4)
C5 C6 C7 C2 -1.7(7)
C3 C2 C7 C6 0.6(7)
C1 C2 C7 C6 179.1(5)
C4 C5 C8 O1 -175.5(4)
C6 C5 C8 O1 3.4(7)
C4 C5 C8 O2 4.7(6)
C6 C5 C8 O2 -176.4(4)
O2 C9 C10 O3 5.4(6)
C11 C9 C10 O3 -114.2(5)
O2 C9 C10 O4 -174.2(3)
C11 C9 C10 O4 66.2(4)
O2 C9 C11 O8 -62.8(4)
C10 C9 C11 O8 58.7(4)
O2 C9 C11 C12 60.4(4)
C10 C9 C11 C12 -178.1(4)
O8 C11 C12 O5 -179.4(3)
C9 C11 C12 O5 60.3(5)
O8 C11 C12 O6 1.7(5)
C9 C11 C12 O6 -118.5(4)
O7 C13 C14 C19 -9.0(8)
O8 C13 C14 C19 169.6(4)
O7 C13 C14 C15 172.7(5)
O8 C13 C14 C15 -8.6(6)
C19 C14 C15 C16 1.7(8)
C13 C14 C15 C16 180.0(5)
C14 C15 C16 C17 -0.4(9)
C15 C16 C17 C18 -1.3(9)
C15 C16 C17 C20 -179.5(6)
C16 C17 C18 C19 1.7(9)
C20 C17 C18 C19 179.9(6)
C15 C14 C19 C18 -1.3(8)
C13 C14 C19 C18 -179.6(5)
C17 C18 C19 C14 -0.4(9)
C26 C22 C23 C24 1.0(9)
C21 C22 C23 C24 -179.8(6)
C22 C23 C24 N1 -0.5(9)
N1 C25 C26 C22 0.5(10)
C23 C22 C26 C25 -1.0(9)
C21 C22 C26 C25 179.7(7)
C33 C28 C29 C30 1.2(8)
C27 C28 C29 C30 -179.1(5)
C28 C29 C30 C31 -2.1(8)
C29 C30 C31 C32 0.9(7)
C29 C30 C31 C34 175.4(4)
C30 C31 C32 C33 1.1(7)
C34 C31 C32 C33 -173.2(4)
C31 C32 C33 C28 -2.0(8)
C29 C28 C33 C32 0.8(7)
C27 C28 C33 C32 -178.9(5)
C32 C31 C34 O9 152.2(5)
C30 C31 C34 O9 -22.1(7)
C32 C31 C34 O10 -24.7(6)
C30 C31 C34 O10 160.9(4)
O10 C35 C36 O11 3.9(5)
C37 C35 C36 O11 -116.0(4)
O10 C35 C36 O12 -175.1(3)
C37 C35 C36 O12 64.9(4)
O10 C35 C37 O15 -77.4(4)
C36 C35 C37 O15 46.2(4)
O10 C35 C37 C38 44.3(4)
C36 C35 C37 C38 167.9(4)
O15 C37 C38 O13 -173.9(3)
C35 C37 C38 O13 67.3(5)
O15 C37 C38 O14 7.4(5)
C35 C37 C38 O14 -111.4(4)
O16 C39 C40 C45 171.2(5)
O15 C39 C40 C45 -8.2(6)
O16 C39 C40 C41 -7.7(7)
O15 C39 C40 C41 172.9(4)
C45 C40 C41 C42 -0.2(7)
C39 C40 C41 C42 178.8(5)
C40 C41 C42 C43 -0.2(8)
C41 C42 C43 C44 0.5(8)
C41 C42 C43 C46 177.9(5)
C42 C43 C44 C45 -0.4(8)
C46 C43 C44 C45 -177.8(5)
C43 C44 C45 C40 0.0(8)
C41 C40 C45 C44 0.3(7)
C39 C40 C45 C44 -178.6(4)
C52 C48 C49 C50 2.8(10)
C47 C48 C49 C50 -177.7(7)
C48 C49 C50 N2 0.5(10)
N2 C51 C52 C48 1.9(12)
C49 C48 C52 C51 -4.1(10)
C47 C48 C52 C51 176.5(8)
C23 C24 N1 C25 0.0(9)
C26 C25 N1 C24 0.0(10)
C49 C50 N2 C51 -3.0(10)
C52 C51 N2 C50 1.7(11)
O1 C8 O2 C9 2.2(6)
C5 C8 O2 C9 -178.0(3)
C11 C9 O2 C8 -162.9(3)
C10 C9 O2 C8 75.3(4)
O7 C13 O8 C11 0.5(6)
C14 C13 O8 C11 -178.2(3)
C9 C11 O8 C13 -154.2(3)
C12 C11 O8 C13 83.6(4)
O9 C34 O10 C35 -14.8(6)
C31 C34 O10 C35 162.2(3)
C36 C35 O10 C34 81.4(4)
C37 C35 O10 C34 -156.1(3)
O16 C39 O15 C37 -4.1(6)
C40 C39 O15 C37 175.3(3)
C35 C37 O15 C39 -146.9(3)
C38 C37 O15 C39 92.8(4)
